data_4515158
loop_
_publ_author_name
'Zheng, Hao'
'Ni, Cailing'
'Chen, Hang'
'Zha, Daijun'
'Hai, Yu'
'Ye, Hebo'
'You, Lei'

_publ_section_title
;
 Regulation of Axial Chirality through Dynamic Covalent Bond Constrained
 Biaryls.
;
_journal_issue 6
_journal_name_full 'ACS omega'
_journal_page_first 10273
_journal_page_last 10278
_journal_paper_doi 10.1021/acsomega.9b01273
_journal_volume 4
_journal_year 2019
_chemical_formula_moiety 'C18 H19 N O S'
_chemical_formula_sum 'C18 H19 N O S'
_chemical_formula_weight 297.40
_space_group_crystal_system monoclinic
_space_group_IT_number 14
_space_group_name_Hall '-P 2ybc'
_space_group_name_H-M_alt 'P 1 21/c 1'
_symmetry_space_group_name_Hall '-P 2ybc'
_symmetry_space_group_name_H-M 'P 1 21/c 1'
_atom_sites_solution_hydrogens geom
_audit_creation_date 2019-04-26
_audit_creation_method
;
Olex2 1.2-beta
(compiled 2018.05.29 svn.r3508 for OlexSys, GUI svn.r5506)
;
_audit_update_record
;
????
;
_cell_angle_alpha 90
_cell_angle_beta 118.155(4)
_cell_angle_gamma 90
_cell_formula_units_Z 4
_cell_length_a 12.220(4)
_cell_length_b 12.058(3)
_cell_length_c 12.183(4)
_cell_measurement_reflns_used 3938
_cell_measurement_temperature 173(2)
_cell_measurement_theta_max 27.4894
_cell_measurement_theta_min 2.5382
_cell_volume 1582.7(8)
_computing_molecular_graphics 'Olex2 (Dolomanov et al., 2009)'
_computing_publication_material 'Olex2 (Dolomanov et al., 2009)'
_computing_structure_refinement 'XL (Sheldrick, 2008)'
_diffrn_ambient_temperature 173.15
_diffrn_measured_fraction_theta_full 0.982
_diffrn_measured_fraction_theta_max 0.967
_diffrn_measurement_device_type 'Bruker APEX-II CCD'
_diffrn_measurement_method '\w scans'
_diffrn_radiation_type MoK\a
_diffrn_radiation_wavelength 0.71073
_diffrn_reflns_av_R_equivalents 0.0311
_diffrn_reflns_av_unetI/netI 0.0319
_diffrn_reflns_Laue_measured_fraction_full 0.982
_diffrn_reflns_Laue_measured_fraction_max 0.967
_diffrn_reflns_limit_h_max 14
_diffrn_reflns_limit_h_min -15
_diffrn_reflns_limit_k_max 15
_diffrn_reflns_limit_k_min -15
_diffrn_reflns_limit_l_max 15
_diffrn_reflns_limit_l_min -15
_diffrn_reflns_number 12254
_diffrn_reflns_point_group_measured_fraction_full 0.982
_diffrn_reflns_point_group_measured_fraction_max 0.967
_diffrn_reflns_theta_full 25.242
_diffrn_reflns_theta_max 27.477
_diffrn_reflns_theta_min 2.539
_diffrn_standards_number 0
_exptl_absorpt_coefficient_mu 0.203
_exptl_absorpt_correction_type none
_exptl_crystal_density_diffrn 1.248
_exptl_crystal_description Prism
_exptl_crystal_F_000 632
_refine_diff_density_max 0.367
_refine_diff_density_min -0.172
_refine_diff_density_rms 0.042
_refine_ls_extinction_method none
_refine_ls_goodness_of_fit_ref 1.076
_refine_ls_hydrogen_treatment constr
_refine_ls_matrix_type full
_refine_ls_number_parameters 193
_refine_ls_number_reflns 3504
_refine_ls_number_restraints 0
_refine_ls_restrained_S_all 1.076
_refine_ls_R_factor_all 0.0530
_refine_ls_R_factor_gt 0.0422
_refine_ls_shift/su_max 0.001
_refine_ls_shift/su_mean 0.000
_refine_ls_structure_factor_coef Fsqd
_refine_ls_weighting_details 'w=1/[\s^2^(Fo^2^)+(0.0808P)^2^+0.0188P] where P=(Fo^2^+2Fc^2^)/3'
_refine_ls_weighting_scheme calc
_refine_ls_wR_factor_gt 0.1227
_refine_ls_wR_factor_ref 0.1300
_reflns_Friedel_coverage 0.000
_reflns_number_gt 2813
_reflns_number_total 3504
_reflns_threshold_expression 'I > 2\s(I)'
_cod_data_source_file ao9b01273_si_002.cif
_cod_data_source_block 10a
_cod_database_code 4515158
_shelxl_version_number 2014/6
_shelx_space_group_comment
;
The symmetry employed for this shelxl refinement is uniquely defined
by the following loop, which should always be used as a source of
symmetry information in preference to the above space-group names.
They are only intended as comments.
;
_olex2_refinement_description
;
1. Fixed Uiso
 At 1.2 times of:
  All C(H) groups
 At 1.5 times of:
  All C(H,H,H) groups
2.a Ternary CH refined with riding coordinates:
 C5(H5), C6(H6)
2.b Aromatic/amide H refined with riding coordinates:
 C8(H8), C9(H9), C12(H12), C13(H13), C14(H14), C15(H15), C16(H16), C18(H18)
2.c Idealised Me refined as rotating group:
 C17(H17A,H17B,H17C), C19(H19A,H19B,H19C), C20(H20A,H20B,H20C)
;
_olex2_submission_special_instructions 'No special instructions were received'

loop_
_space_group_symop_operation_xyz
'x, y, z'
'-x, y+1/2, -z+1/2'
'-x, -y, -z'
'x, -y-1/2, z-1/2'

loop_
_atom_site_label
_atom_site_type_symbol
_atom_site_fract_x
_atom_site_fract_y
_atom_site_fract_z
_atom_site_U_iso_or_equiv
_atom_site_adp_type
_atom_site_occupancy
_atom_site_site_symmetry_order
_atom_site_calc_flag
_atom_site_refinement_flags_posn
S1 S 0.81043(4) 0.47520(3) 0.03764(4) 0.04410(16) Uani 1 1 d .
O1 O 0.95284(12) 0.31277(11) 0.40755(10) 0.0597(4) Uani 1 1 d .
C2 C 0.61531(14) 0.32283(12) 0.09281(12) 0.0377(3) Uani 1 1 d .
N3 N 0.89758(12) 0.30048(11) 0.20258(12) 0.0440(3) Uani 1 1 d .
C4 C 0.66191(14) 0.41800(12) 0.18016(13) 0.0361(3) Uani 1 1 d .
C5 C 0.82622(16) 0.47111(14) -0.10435(15) 0.0447(4) Uani 1 1 d .
H5 H 0.9064 0.4342 -0.0856 0.054 Uiso 1 1 calc R
C6 C 0.81178(14) 0.32658(12) 0.07278(14) 0.0397(3) Uani 1 1 d .
H6 H 0.8425 0.2865 0.0208 0.048 Uiso 1 1 calc R
C7 C 0.68511(14) 0.27979(12) 0.03884(13) 0.0390(3) Uani 1 1 d .
C8 C 0.57849(16) 0.50055(14) 0.17284(15) 0.0448(4) Uani 1 1 d .
H8 H 0.4938 0.4947 0.1119 0.054 Uiso 1 1 calc R
C9 C 0.82281(18) 0.51815(14) 0.35392(15) 0.0492(4) Uani 1 1 d .
H9 H 0.9064 0.5237 0.4176 0.059 Uiso 1 1 calc R
C10 C 0.88484(15) 0.34148(13) 0.29895(14) 0.0426(4) Uani 1 1 d .
C11 C 0.78651(14) 0.42737(12) 0.27228(13) 0.0380(3) Uani 1 1 d .
C12 C 0.7389(2) 0.59954(14) 0.34306(17) 0.0574(5) Uani 1 1 d .
H12 H 0.7652 0.6615 0.3977 0.069 Uiso 1 1 calc R
C13 C 0.64015(19) 0.18923(14) -0.04081(15) 0.0522(4) Uani 1 1 d .
H13 H 0.6876 0.1595 -0.0772 0.063 Uiso 1 1 calc R
C14 C 0.50069(16) 0.27496(15) 0.06270(15) 0.0491(4) Uani 1 1 d .
H14 H 0.4516 0.3048 0.0972 0.059 Uiso 1 1 calc R
C15 C 0.5273(2) 0.14196(16) -0.06762(17) 0.0636(5) Uani 1 1 d .
H15 H 0.4980 0.0796 -0.1215 0.076 Uiso 1 1 calc R
C16 C 0.61688(19) 0.59067(15) 0.25272(17) 0.0561(5) Uani 1 1 d .
H16 H 0.5589 0.6465 0.2452 0.067 Uiso 1 1 calc R
C17 C 0.7215(2) 0.41028(16) -0.20927(16) 0.0587(5) Uani 1 1 d .
H17A H 0.6424 0.4455 -0.2275 0.088 Uiso 1 1 calc GR
H17B H 0.7208 0.3329 -0.1851 0.088 Uiso 1 1 calc GR
H17C H 0.7330 0.4128 -0.2835 0.088 Uiso 1 1 calc GR
C18 C 0.45734(19) 0.18485(17) -0.01649(17) 0.0627(5) Uani 1 1 d .
H18 H 0.3794 0.1526 -0.0355 0.075 Uiso 1 1 calc R
C19 C 0.98895(19) 0.21225(17) 0.22671(19) 0.0634(5) Uani 1 1 d .
H19A H 1.0563 0.2187 0.3123 0.095 Uiso 1 1 calc GR
H19B H 1.0228 0.2193 0.1684 0.095 Uiso 1 1 calc GR
H19C H 0.9487 0.1398 0.2155 0.095 Uiso 1 1 calc GR
C20 C 0.8314(2) 0.59190(16) -0.13799(19) 0.0676(6) Uani 1 1 d .
H20A H 0.8488 0.5956 -0.2086 0.101 Uiso 1 1 calc GR
H20B H 0.8971 0.6303 -0.0664 0.101 Uiso 1 1 calc GR
H20C H 0.7514 0.6275 -0.1607 0.101 Uiso 1 1 calc GR

loop_
_atom_site_aniso_label
_atom_site_aniso_U_11
_atom_site_aniso_U_22
_atom_site_aniso_U_33
_atom_site_aniso_U_23
_atom_site_aniso_U_13
_atom_site_aniso_U_12
S1 0.0561(3) 0.0363(2) 0.0453(2) 0.00041(14) 0.0283(2) -0.00294(16)
O1 0.0546(8) 0.0677(8) 0.0418(6) 0.0112(5) 0.0105(6) 0.0081(6)
C2 0.0394(8) 0.0399(8) 0.0318(7) 0.0011(5) 0.0150(6) -0.0029(6)
N3 0.0413(7) 0.0454(7) 0.0462(7) 0.0089(5) 0.0213(6) 0.0092(6)
C4 0.0399(8) 0.0379(7) 0.0331(7) 0.0024(5) 0.0194(6) -0.0009(6)
C5 0.0447(9) 0.0502(9) 0.0421(8) 0.0081(6) 0.0228(7) 0.0040(7)
C6 0.0467(9) 0.0356(7) 0.0437(8) 0.0010(6) 0.0271(7) 0.0025(6)
C7 0.0472(9) 0.0340(7) 0.0360(7) 0.0009(5) 0.0198(7) -0.0022(6)
C8 0.0452(9) 0.0499(9) 0.0433(8) 0.0030(7) 0.0240(7) 0.0057(7)
C9 0.0531(10) 0.0482(9) 0.0418(8) -0.0062(7) 0.0188(8) -0.0110(7)
C10 0.0380(8) 0.0442(8) 0.0410(8) 0.0043(6) 0.0149(7) -0.0014(6)
C11 0.0414(8) 0.0403(8) 0.0332(7) 0.0015(5) 0.0184(6) -0.0021(6)
C12 0.0764(13) 0.0437(9) 0.0573(10) -0.0131(7) 0.0359(10) -0.0078(8)
C13 0.0736(12) 0.0423(9) 0.0476(9) -0.0074(7) 0.0341(9) -0.0075(8)
C14 0.0441(9) 0.0569(10) 0.0459(8) -0.0008(7) 0.0210(8) -0.0084(7)
C15 0.0794(14) 0.0549(11) 0.0540(10) -0.0166(8) 0.0293(10) -0.0260(10)
C16 0.0700(12) 0.0455(9) 0.0626(11) -0.0016(8) 0.0393(10) 0.0093(8)
C17 0.0689(12) 0.0568(11) 0.0448(9) -0.0014(7) 0.0223(9) 0.0010(9)
C18 0.0575(11) 0.0654(12) 0.0579(11) -0.0077(9) 0.0213(9) -0.0261(9)
C19 0.0624(12) 0.0579(12) 0.0794(13) 0.0203(9) 0.0413(11) 0.0245(9)
C20 0.0765(14) 0.0609(12) 0.0622(11) 0.0166(9) 0.0300(11) -0.0122(10)

loop_
_atom_type_symbol
_atom_type_description
_atom_type_scat_dispersion_real
_atom_type_scat_dispersion_imag
_atom_type_scat_source
C C 0.0033 0.0016 'International Tables Vol C Tables 4.2.6.8 and 6.1.1.4'
H H 0.0000 0.0000 'International Tables Vol C Tables 4.2.6.8 and 6.1.1.4'
N N 0.0061 0.0033 'International Tables Vol C Tables 4.2.6.8 and 6.1.1.4'
O O 0.0106 0.0060 'International Tables Vol C Tables 4.2.6.8 and 6.1.1.4'
S S 0.1246 0.1234 'International Tables Vol C Tables 4.2.6.8 and 6.1.1.4'

loop_
_geom_angle_atom_site_label_1
_geom_angle_atom_site_label_2
_geom_angle_atom_site_label_3
_geom_angle
C5 S1 C6 101.56(7)
C7 C2 C4 120.73(14)
C14 C2 C4 120.45(15)
C14 C2 C7 118.82(14)
C6 N3 C19 117.54(14)
C10 N3 C6 122.99(13)
C10 N3 C19 118.72(14)
C8 C4 C2 118.93(14)
C8 C4 C11 118.44(14)
C11 C4 C2 122.62(13)
C17 C5 S1 112.91(13)
C17 C5 C20 111.36(14)
C20 C5 S1 105.37(13)
N3 C6 S1 112.61(10)
N3 C6 C7 109.59(12)
C7 C6 S1 113.86(10)
C2 C7 C6 120.39(13)
C13 C7 C2 119.43(15)
C13 C7 C6 120.07(15)
C16 C8 C4 121.29(16)
C12 C9 C11 120.99(16)
O1 C10 N3 122.30(15)
O1 C10 C11 119.39(15)
N3 C10 C11 118.28(13)
C4 C11 C10 124.88(13)
C9 C11 C4 119.31(15)
C9 C11 C10 115.59(14)
C16 C12 C9 119.79(16)
C15 C13 C7 120.73(17)
C18 C14 C2 121.04(17)
C18 C15 C13 120.18(17)
C12 C16 C8 120.16(16)
C15 C18 C14 119.78(17)

loop_
_geom_bond_atom_site_label_1
_geom_bond_atom_site_label_2
_geom_bond_distance
S1 C5 1.8293(18)
S1 C6 1.8408(16)
O1 C10 1.2342(19)
C2 C4 1.484(2)
C2 C7 1.400(2)
C2 C14 1.394(2)
N3 C6 1.4609(19)
N3 C10 1.349(2)
N3 C19 1.468(2)
C4 C8 1.397(2)
C4 C11 1.406(2)
C5 C17 1.505(2)
C5 C20 1.522(2)
C6 C7 1.510(2)
C7 C13 1.390(2)
C8 C16 1.385(2)
C9 C11 1.403(2)
C9 C12 1.380(3)
C10 C11 1.501(2)
C12 C16 1.377(3)
C13 C15 1.381(3)
C14 C18 1.382(3)
C15 C18 1.375(3)
